data_4118554
loop_
_publ_author_name
'Zhiqian Wang'
'Brandon J. Reinus'
'Guangbin Dong'

_publ_section_title
;
 Catalytic Intermolecular C-Alkylation of 1,2-Diketones with Simple
 Olefins: A Recyclable Directing Group Strategy
;
_journal_name_full 'Journal of the American Chemical Society'
_journal_page_first 13954
_journal_page_last 13957
_journal_paper_doi 10.1021/ja306123m
_journal_volume 134
_journal_year 2012
_chemical_formula_moiety 'C13 H16 N2 O'
_chemical_formula_sum 'C13 H16 N2 O'
_chemical_formula_weight 216.28
_chemical_name_systematic
;
 ?
;
_space_group_IT_number 4
_symmetry_cell_setting monoclinic
_symmetry_space_group_name_Hall 'P 2yb'
_symmetry_space_group_name_H-M 'P 1 21 1'
_atom_sites_solution_hydrogens geom
_atom_sites_solution_primary direct
_atom_sites_solution_secondary difmap
_audit_creation_method SHELXL-97
_cell_angle_alpha 90.00
_cell_angle_beta 96.333(3)
_cell_angle_gamma 90.00
_cell_formula_units_Z 4
_cell_length_a 6.6812(8)
_cell_length_b 9.6029(14)
_cell_length_c 18.372(2)
_cell_measurement_reflns_used 23347
_cell_measurement_temperature 100(2)
_cell_measurement_theta_max 27.5
_cell_measurement_theta_min 3.0
_cell_volume 1171.5(3)
_computing_cell_refinement 'CrystalClear (Rigaku Inc., 2008)'
_computing_data_collection 'CrystalClear (Rigaku Inc., 2008)'
_computing_data_reduction 'CrystalClear (Rigaku Inc., 2008)'
_computing_molecular_graphics 'XP SHELXTL/PC, Siemens Analytical'
_computing_structure_refinement 'XL SHELXTL/PC, Siemens Analytical'
_computing_structure_solution
;

SIR97 - Altomare A., Burla M.C., Camalli M., Cascarano G.L., Giacovazzo C., 
Guagliardi A., Moliterni A.G.G., Polidori G.,Spagna R.
;
_diffrn_ambient_temperature 100(2)
_diffrn_measured_fraction_theta_full 0.999
_diffrn_measured_fraction_theta_max 0.999
_diffrn_measurement_device_type 'Rigaku AFC-12 with Saturn 724+ CCD'
_diffrn_measurement_method \w-scans
_diffrn_radiation_monochromator graphite
_diffrn_radiation_source 'fine-focus sealed tube'
_diffrn_radiation_type MoK\a
_diffrn_radiation_wavelength 0.71075
_diffrn_reflns_av_R_equivalents 0.0356
_diffrn_reflns_av_sigmaI/netI 0.0180
_diffrn_reflns_limit_h_max 8
_diffrn_reflns_limit_h_min -8
_diffrn_reflns_limit_k_max 12
_diffrn_reflns_limit_k_min -12
_diffrn_reflns_limit_l_max 23
_diffrn_reflns_limit_l_min -23
_diffrn_reflns_number 23320
_diffrn_reflns_theta_full 27.48
_diffrn_reflns_theta_max 27.48
_diffrn_reflns_theta_min 3.07
_exptl_absorpt_coefficient_mu 0.079
_exptl_absorpt_correction_T_max 1.00
_exptl_absorpt_correction_T_min 0.880
_exptl_absorpt_correction_type multi-scan
_exptl_absorpt_process_details
;
Abscor. T. Higashi (2001). The Rigaku Corporation, Tokyo, Japan.
;
_exptl_crystal_colour colorless
_exptl_crystal_density_diffrn 1.226
_exptl_crystal_description prisms
_exptl_crystal_F_000 464
_exptl_crystal_size_max 0.39
_exptl_crystal_size_mid 0.30
_exptl_crystal_size_min 0.09
_refine_diff_density_max 0.254
_refine_diff_density_min -0.173
_refine_diff_density_rms 0.033
_refine_ls_abs_structure_details 'Flack H D (1983), Acta Cryst. A39, 876-881'
_refine_ls_extinction_method none
_refine_ls_goodness_of_fit_ref 1.105
_refine_ls_hydrogen_treatment mixed
_refine_ls_matrix_type full
_refine_ls_number_parameters 349
_refine_ls_number_reflns 2850
_refine_ls_number_restraints 183
_refine_ls_restrained_S_all 1.083
_refine_ls_R_factor_all 0.0348
_refine_ls_R_factor_gt 0.0332
_refine_ls_shift/su_max 0.000
_refine_ls_shift/su_mean 0.000
_refine_ls_structure_factor_coef Fsqd
_refine_ls_weighting_details 'calc w=1/[\s^2^(Fo^2^)+(0.0502P)^2^+0.2079P] where P=(Fo^2^+2Fc^2^)/3'
_refine_ls_weighting_scheme calc
_refine_ls_wR_factor_gt 0.0928
_refine_ls_wR_factor_ref 0.0941
_reflns_number_gt 2694
_reflns_number_total 2850
_reflns_threshold_expression >2sigma(I)
_cod_data_source_file ja306123m_si_002.cif
_cod_data_source_block shelxl
_cod_database_code 4118554

loop_
_symmetry_equiv_pos_as_xyz
'x, y, z'
'-x, y+1/2, -z'

loop_
_atom_site_label
_atom_site_type_symbol
_atom_site_fract_x
_atom_site_fract_y
_atom_site_fract_z
_atom_site_U_iso_or_equiv
_atom_site_adp_type
_atom_site_occupancy
_atom_site_symmetry_multiplicity
_atom_site_calc_flag
_atom_site_refinement_flags
_atom_site_disorder_assembly
_atom_site_disorder_group
C1 C 0.4572(3) 0.8175(2) 0.53099(10) 0.0236(4) Uani 1 1 d . . .
H1 H 0.3831 0.8205 0.4838 0.028 Uiso 1 1 calc R . .
C2 C 0.5858(3) 0.9274(2) 0.55102(10) 0.0260(4) Uani 1 1 d . . .
H2 H 0.6007 1.0029 0.5186 0.031 Uiso 1 1 calc R . .
C3 C 0.6931(3) 0.9229(2) 0.62101(11) 0.0262(4) Uani 1 1 d . . .
H3 H 0.7826 0.9962 0.6372 0.031 Uiso 1 1 calc R . .
C4 C 0.6674(3) 0.8106(2) 0.66618(10) 0.0229(4) Uani 1 1 d . . .
H4 H 0.7377 0.8059 0.7140 0.027 Uiso 1 1 calc R . .
C5 C 0.5348(2) 0.7033(2) 0.63987(9) 0.0182(4) Uani 1 1 d . . .
C6 C 0.3949(3) 0.4712(2) 0.66175(9) 0.0184(4) Uani 1 1 d . . .
C7 C 0.4839(3) 0.3315(2) 0.66885(10) 0.0189(4) Uani 1 1 d . . .
C8 C 0.3257(3) 0.2256(2) 0.64001(10) 0.0224(4) Uani 1 1 d . . .
H8 H 0.3693 0.1807 0.5952 0.027 Uiso 1 1 calc R . .
C9 C 0.1379(3) 0.3147(3) 0.61735(11) 0.0240(4) Uani 1 1 d . . .
H9A H 0.0949 0.3045 0.5643 0.029 Uiso 1 1 calc R . .
H9B H 0.0253 0.2861 0.6448 0.029 Uiso 1 1 calc R . .
C10 C 0.1986(2) 0.4623(2) 0.63532(9) 0.0196(4) Uani 1 1 d . . .
C11 C 0.2938(3) 0.1125(2) 0.69573(11) 0.0278(4) Uani 1 1 d . . .
H11A H 0.4231 0.0681 0.7122 0.042 Uiso 1 1 calc R . .
H11B H 0.2000 0.0425 0.6731 0.042 Uiso 1 1 calc R . .
H11C H 0.2379 0.1541 0.7378 0.042 Uiso 1 1 calc R . .
C12 C 0.0464(2) 0.5768(2) 0.62535(10) 0.0237(4) Uani 1 1 d . . .
H12A H 0.1114 0.6656 0.6420 0.028 Uiso 1 1 calc R . .
H12B H -0.0623 0.5578 0.6565 0.028 Uiso 1 1 calc R . .
C13 C -0.0462(3) 0.5927(3) 0.54579(10) 0.0297(5) Uani 1 1 d . . .
H13A H 0.0600 0.6148 0.5148 0.045 Uiso 1 1 calc R . .
H13B H -0.1457 0.6681 0.5424 0.045 Uiso 1 1 calc R . .
H13C H -0.1122 0.5054 0.5291 0.045 Uiso 1 1 calc R . .
C14 C 0.0415(3) 0.1108(3) 0.97170(11) 0.0290(5) Uani 1 1 d . . .
H14 H 0.1157 0.1088 1.0189 0.035 Uiso 1 1 calc R . .
C15 C -0.0897(3) 0.0037(3) 0.95349(12) 0.0365(5) Uani 1 1 d . . .
H15 H -0.1088 -0.0689 0.9872 0.044 Uiso 1 1 calc R . .
C16 C -0.1944(3) 0.0055(3) 0.88336(14) 0.0396(6) Uani 1 1 d . . .
H16 H -0.2859 -0.0674 0.8684 0.047 Uiso 1 1 calc R . .
C17 C -0.1656(3) 0.1120(3) 0.83611(12) 0.0301(5) Uani 1 1 d . . .
H17 H -0.2345 0.1139 0.7880 0.036 Uiso 1 1 calc R . .
C18 C -0.0303(2) 0.2190(2) 0.86103(10) 0.0226(4) Uani 1 1 d . . .
C19 C 0.1145(3) 0.4482(3) 0.83475(10) 0.0229(4) Uani 1 1 d . . .
C23 C 0.3118(3) 0.4561(3) 0.86176(10) 0.0257(4) Uani 1 1 d . A .
C25 C 0.4605(3) 0.3417(3) 0.87496(10) 0.0301(5) Uani 1 1 d . . .
H25A H 0.5703 0.3566 0.8438 0.036 Uiso 1 1 calc R A .
H25B H 0.3939 0.2524 0.8601 0.036 Uiso 1 1 calc R . .
C26 C 0.5516(3) 0.3307(3) 0.95499(10) 0.0303(5) Uani 1 1 d . . .
H26A H 0.6210 0.4178 0.9698 0.045 Uiso 1 1 calc R . .
H26B H 0.6480 0.2534 0.9602 0.045 Uiso 1 1 calc R . .
H26C H 0.4442 0.3139 0.9862 0.045 Uiso 1 1 calc R . .
N1 N 0.4299(2) 0.70689(19) 0.57372(8) 0.0209(3) Uani 1 1 d . . .
N2 N 0.5102(2) 0.58885(19) 0.68432(9) 0.0202(3) Uani 1 1 d . . .
N3 N 0.0731(2) 0.2189(2) 0.92750(8) 0.0232(3) Uani 1 1 d . . .
N4 N -0.0028(2) 0.3303(2) 0.81470(9) 0.0226(4) Uani 1 1 d . . .
O1 O 0.65820(18) 0.30526(17) 0.69396(7) 0.0236(3) Uani 1 1 d . . .
C21 C 0.1809(4) 0.7009(3) 0.85928(15) 0.0207(5) Uani 0.69 1 d PDU A 1
H21 H 0.1364 0.7452 0.9041 0.025 Uiso 0.69 1 calc PR A 1
C20 C 0.0232(5) 0.5941(4) 0.8298(2) 0.0169(7) Uani 0.69 1 d PDU A 1
C22 C 0.3703(6) 0.6122(4) 0.8820(2) 0.0214(7) Uani 0.69 1 d PDU A 1
H22A H 0.4115 0.6211 0.9352 0.026 Uiso 0.69 1 calc PR A 1
H22B H 0.4833 0.6429 0.8553 0.026 Uiso 0.69 1 calc PR A 1
C24 C 0.2115(4) 0.8148(4) 0.80356(16) 0.0277(6) Uani 0.69 1 d PDU A 1
H24A H 0.2767 0.7750 0.7631 0.041 Uiso 0.69 1 calc PR A 1
H24B H 0.2968 0.8884 0.8273 0.041 Uiso 0.69 1 calc PR A 1
H24C H 0.0806 0.8539 0.7846 0.041 Uiso 0.69 1 calc PR A 1
O2 O -0.1510(6) 0.6207(7) 0.8056(4) 0.0203(9) Uani 0.69 1 d PDU A 1
C21A C 0.2210(7) 0.6714(5) 0.8204(3) 0.0209(8) Uani 0.31 1 d PDU A 2
H21A H 0.2615 0.6861 0.7701 0.025 Uiso 0.31 1 calc PR A 2
C20A C 0.0437(11) 0.5683(9) 0.8147(5) 0.0205(15) Uani 0.31 1 d PDU A 2
C22A C 0.3851(12) 0.5815(9) 0.8645(4) 0.0227(15) Uani 0.31 1 d PDU A 2
H22C H 0.5130 0.5850 0.8420 0.027 Uiso 0.31 1 calc PR A 2
H22D H 0.4101 0.6143 0.9158 0.027 Uiso 0.31 1 calc PR A 2
C24A C 0.1785(9) 0.8128(6) 0.8523(3) 0.0303(11) Uani 0.31 1 d PDU A 2
H24D H 0.1176 0.8002 0.8980 0.045 Uiso 0.31 1 calc PR A 2
H24E H 0.0856 0.8648 0.8173 0.045 Uiso 0.31 1 calc PR A 2
H24F H 0.3048 0.8648 0.8623 0.045 Uiso 0.31 1 calc PR A 2
O2A O -0.1316(14) 0.6017(18) 0.7943(9) 0.027(2) Uani 0.31 1 d PDU A 2
H2N H 0.613(3) 0.576(3) 0.7193(11) 0.024(6) Uiso 1 1 d . . .
H4N H -0.105(4) 0.342(3) 0.7767(14) 0.044(8) Uiso 1 1 d . . .

loop_
_atom_site_aniso_label
_atom_site_aniso_U_11
_atom_site_aniso_U_22
_atom_site_aniso_U_33
_atom_site_aniso_U_23
_atom_site_aniso_U_13
_atom_site_aniso_U_12
C1 0.0245(8) 0.0263(10) 0.0204(8) 0.0038(8) 0.0045(7) 0.0100(9)
C2 0.0296(9) 0.0219(10) 0.0279(9) 0.0049(8) 0.0085(7) 0.0048(8)
C3 0.0270(9) 0.0200(10) 0.0317(9) -0.0023(8) 0.0040(8) -0.0010(8)
C4 0.0218(8) 0.0226(10) 0.0235(9) 0.0003(8) -0.0010(7) 0.0029(9)
C5 0.0167(7) 0.0184(9) 0.0196(8) -0.0011(8) 0.0025(6) 0.0057(7)
C6 0.0174(8) 0.0208(9) 0.0172(8) 0.0005(7) 0.0027(6) 0.0008(8)
C7 0.0180(8) 0.0222(10) 0.0166(8) 0.0015(8) 0.0023(6) -0.0007(8)
C8 0.0211(8) 0.0232(10) 0.0229(9) -0.0008(8) 0.0025(7) 0.0001(8)
C9 0.0185(8) 0.0270(10) 0.0259(9) -0.0012(9) -0.0008(7) -0.0032(9)
C10 0.0187(8) 0.0235(10) 0.0167(8) 0.0008(7) 0.0030(6) 0.0046(8)
C11 0.0267(8) 0.0244(11) 0.0328(10) 0.0017(9) 0.0046(7) -0.0025(9)
C12 0.0166(8) 0.0295(11) 0.0246(9) 0.0011(9) 0.0007(7) 0.0046(8)
C13 0.0212(8) 0.0375(13) 0.0291(10) 0.0041(10) -0.0028(7) 0.0056(10)
C14 0.0244(8) 0.0370(13) 0.0258(9) 0.0050(10) 0.0035(7) 0.0048(9)
C15 0.0337(11) 0.0348(13) 0.0412(12) 0.0138(11) 0.0053(9) 0.0031(10)
C16 0.0347(11) 0.0335(14) 0.0490(13) 0.0057(11) -0.0018(10) -0.0054(10)
C17 0.0266(9) 0.0298(11) 0.0323(11) -0.0007(10) -0.0033(8) 0.0006(10)
C18 0.0166(8) 0.0267(11) 0.0247(9) 0.0017(9) 0.0032(7) 0.0054(8)
C19 0.0180(8) 0.0326(12) 0.0179(9) 0.0074(8) 0.0007(7) 0.0008(9)
C23 0.0164(8) 0.0418(13) 0.0187(9) 0.0082(9) 0.0009(7) -0.0030(9)
C25 0.0171(8) 0.0492(15) 0.0242(9) 0.0010(10) 0.0026(7) 0.0072(10)
C26 0.0217(8) 0.0399(13) 0.0278(9) 0.0052(10) -0.0035(7) 0.0074(10)
N1 0.0198(6) 0.0231(8) 0.0199(7) 0.0006(7) 0.0028(5) 0.0030(7)
N2 0.0176(7) 0.0211(9) 0.0208(7) 0.0029(7) -0.0031(6) 0.0006(7)
N3 0.0194(7) 0.0291(9) 0.0210(7) 0.0014(8) 0.0015(6) 0.0060(7)
N4 0.0191(8) 0.0280(10) 0.0198(8) 0.0010(8) -0.0026(6) 0.0029(7)
O1 0.0184(6) 0.0247(7) 0.0266(7) 0.0032(6) -0.0019(5) 0.0044(6)
C21 0.0191(11) 0.0202(13) 0.0221(12) -0.0031(12) -0.0010(9) -0.0007(11)
C20 0.0186(13) 0.0163(15) 0.0156(16) 0.0005(12) 0.0010(10) 0.0051(11)
C22 0.0172(12) 0.0220(16) 0.0238(17) -0.0026(13) -0.0033(12) 0.0001(12)
C24 0.0274(13) 0.0236(15) 0.0321(15) 0.0053(14) 0.0044(11) -0.0018(13)
O2 0.0149(12) 0.0234(19) 0.0218(19) -0.0007(13) -0.0014(11) 0.0022(11)
C21A 0.0182(16) 0.0260(18) 0.0182(17) -0.0032(16) 0.0005(15) 0.0020(15)
C20A 0.015(2) 0.027(3) 0.019(3) -0.008(2) 0.001(2) -0.001(2)
C22A 0.019(2) 0.030(3) 0.017(3) -0.003(2) -0.004(2) 0.008(2)
C24A 0.031(3) 0.028(3) 0.031(3) 0.003(2) 0.000(2) -0.001(2)
O2A 0.023(3) 0.031(4) 0.028(5) 0.001(3) 0.001(3) 0.010(2)

loop_
_atom_type_symbol
_atom_type_description
_atom_type_scat_dispersion_real
_atom_type_scat_dispersion_imag
_atom_type_scat_source
C C 0.0033 0.0016 'International Tables Vol C Tables 4.2.6.8 and 6.1.1.4'
H H 0.0000 0.0000 'International Tables Vol C Tables 4.2.6.8 and 6.1.1.4'
N N 0.0061 0.0033 'International Tables Vol C Tables 4.2.6.8 and 6.1.1.4'
O O 0.0106 0.0060 'International Tables Vol C Tables 4.2.6.8 and 6.1.1.4'

loop_
_geom_angle_atom_site_label_1
_geom_angle_atom_site_label_2
_geom_angle_atom_site_label_3
_geom_angle
N1 C1 C2 124.53(17)
N1 C1 H1 117.7
C2 C1 H1 117.7
C1 C2 C3 117.36(19)
C1 C2 H2 121.3
C3 C2 H2 121.3
C4 C3 C2 119.3(2)
C4 C3 H3 120.3
C2 C3 H3 120.3
C3 C4 C5 118.65(18)
C3 C4 H4 120.7
C5 C4 H4 120.7
N1 C5 N2 118.12(17)
N1 C5 C4 122.70(18)
N2 C5 C4 119.18(16)
C10 C6 N2 129.52(18)
C10 C6 C7 110.04(17)
N2 C6 C7 120.37(14)
O1 C7 C6 125.32(19)
O1 C7 C8 125.9(2)
C6 C7 C8 108.74(16)
C7 C8 C11 112.72(16)
C7 C8 C9 103.73(18)
C11 C8 C9 114.10(15)
C7 C8 H8 108.7
C11 C8 H8 108.7
C9 C8 H8 108.7
C10 C9 C8 105.87(15)
C10 C9 H9A 110.6
C8 C9 H9A 110.6
C10 C9 H9B 110.6
C8 C9 H9B 110.6
H9A C9 H9B 108.7
C6 C10 C12 128.20(19)
C6 C10 C9 111.52(17)
C12 C10 C9 120.25(15)
C8 C11 H11A 109.5
C8 C11 H11B 109.5
H11A C11 H11B 109.5
C8 C11 H11C 109.5
H11A C11 H11C 109.5
H11B C11 H11C 109.5
C10 C12 C13 112.83(16)
C10 C12 H12A 109.0
C13 C12 H12A 109.0
C10 C12 H12B 109.0
C13 C12 H12B 109.0
H12A C12 H12B 107.8
C12 C13 H13A 109.5
C12 C13 H13B 109.5
H13A C13 H13B 109.5
C12 C13 H13C 109.5
H13A C13 H13C 109.5
H13B C13 H13C 109.5
N3 C14 C15 124.72(19)
N3 C14 H14 117.6
C15 C14 H14 117.6
C14 C15 C16 117.3(2)
C14 C15 H15 121.4
C16 C15 H15 121.4
C17 C16 C15 120.2(2)
C17 C16 H16 119.9
C15 C16 H16 119.9
C16 C17 C18 117.9(2)
C16 C17 H17 121.0
C18 C17 H17 121.0
N3 C18 N4 118.08(19)
N3 C18 C17 123.0(2)
N4 C18 C17 118.95(17)
C20A C19 C23 111.5(4)
C20A C19 N4 118.1(3)
C23 C19 N4 129.3(2)
C23 C19 C20 109.6(2)
N4 C19 C20 121.10(18)
C22A C23 C19 114.4(4)
C22A C23 C25 116.0(3)
C19 C23 C25 128.6(2)
C19 C23 C22 110.1(2)
C25 C23 C22 121.32(19)
C23 C25 C26 113.33(18)
C23 C25 H25A 108.9
C26 C25 H25A 108.9
C23 C25 H25B 108.9
C26 C25 H25B 108.9
H25A C25 H25B 107.7
C25 C26 H26A 109.5
C25 C26 H26B 109.5
H26A C26 H26B 109.5
C25 C26 H26C 109.5
H26A C26 H26C 109.5
H26B C26 H26C 109.5
C5 N1 C1 117.42(17)
C5 N2 C6 124.02(15)
C5 N2 H2N 113.5(17)
C6 N2 H2N 117.0(18)
C18 N3 C14 116.87(19)
C18 N4 C19 124.53(16)
C18 N4 H4N 114.8(19)
C19 N4 H4N 116(2)
C20 C21 C24 112.4(3)
C20 C21 C22 103.8(3)
C24 C21 C22 114.2(3)
C20 C21 H21 108.8
C24 C21 H21 108.8
C22 C21 H21 108.8
O2 C20 C21 125.4(4)
O2 C20 C19 124.8(4)
C21 C20 C19 109.9(3)
C21 C22 C23 106.6(3)
C21 C22 H22A 110.4
C23 C22 H22A 110.4
C21 C22 H22B 110.4
C23 C22 H22B 110.4
H22A C22 H22B 108.6
C24A C21A C20A 115.2(5)
C24A C21A C22A 116.6(5)
C20A C21A C22A 99.9(6)
C24A C21A H21A 108.2
C20A C21A H21A 108.2
C22A C21A H21A 108.2
O2A C20A C19 128.9(10)
O2A C20A C21A 123.5(10)
C19 C20A C21A 107.6(6)
C23 C22A C21A 104.7(6)
C23 C22A H22C 110.8
C21A C22A H22C 110.8
C23 C22A H22D 110.8
C21A C22A H22D 110.8
H22C C22A H22D 108.9
C21A C24A H24D 109.5
C21A C24A H24E 109.5
H24D C24A H24E 109.5
C21A C24A H24F 109.5
H24D C24A H24F 109.5
H24E C24A H24F 109.5

loop_
_geom_bond_atom_site_label_1
_geom_bond_atom_site_label_2
_geom_bond_distance
C1 N1 1.345(3)
C1 C2 1.385(3)
C1 H1 0.9500
C2 C3 1.402(3)
C2 H2 0.9500
C3 C4 1.383(3)
C3 H3 0.9500
C4 C5 1.409(3)
C4 H4 0.9500
C5 N1 1.335(2)
C5 N2 1.390(3)
C6 C10 1.350(2)
C6 N2 1.404(3)
C6 C7 1.467(3)
C7 O1 1.230(2)
C7 C8 1.520(3)
C8 C11 1.523(3)
C8 C9 1.538(3)
C8 H8 1.0000
C9 C10 1.501(3)
C9 H9A 0.9900
C9 H9B 0.9900
C10 C12 1.495(3)
C11 H11A 0.9800
C11 H11B 0.9800
C11 H11C 0.9800
C12 C13 1.531(2)
C12 H12A 0.9900
C12 H12B 0.9900
C13 H13A 0.9800
C13 H13B 0.9800
C13 H13C 0.9800
C14 N3 1.349(3)
C14 C15 1.369(3)
C14 H14 0.9500
C15 C16 1.397(3)
C15 H15 0.9500
C16 C17 1.369(3)
C16 H16 0.9500
C17 C18 1.411(3)
C17 H17 0.9500
C18 N3 1.335(2)
C18 N4 1.391(3)
C19 C20A 1.285(10)
C19 C23 1.358(2)
C19 N4 1.403(3)
C19 C20 1.527(4)
C23 C22A 1.298(10)
C23 C25 1.483(3)
C23 C22 1.582(5)
C25 C26 1.532(3)
C25 H25A 0.9900
C25 H25B 0.9900
C26 H26A 0.9800
C26 H26B 0.9800
C26 H26C 0.9800
N2 H2N 0.90(2)
N4 H4N 0.93(3)
C21 C20 1.526(4)
C21 C24 1.527(4)
C21 C22 1.544(4)
C21 H21 1.0000
C20 O2 1.226(4)
C22 H22A 0.9900
C22 H22B 0.9900
C24 H24A 0.9800
C24 H24B 0.9800
C24 H24C 0.9800
C21A C24A 1.518(7)
C21A C20A 1.539(7)
C21A C22A 1.552(7)
C21A H21A 1.0000
C20A O2A 1.232(8)
C22A H22C 0.9900
C22A H22D 0.9900
C24A H24D 0.9800
C24A H24E 0.9800
C24A H24F 0.9800

loop_
_geom_hbond_atom_site_label_D
_geom_hbond_atom_site_label_H
_geom_hbond_atom_site_label_A
_geom_hbond_distance_DH
_geom_hbond_distance_HA
_geom_hbond_distance_DA
_geom_hbond_angle_DHA
_geom_hbond_site_symmetry_A
N2 H2N O2 0.90(2) 2.15(2) 3.012(5) 161(2) 1_655
N2 H2N O2A 0.90(2) 2.09(3) 2.960(11) 165(2) 1_655
N4 H4N O1 0.93(3) 2.10(3) 3.000(2) 163(3) 1_455

loop_
_geom_torsion_atom_site_label_1
_geom_torsion_atom_site_label_2
_geom_torsion_atom_site_label_3
_geom_torsion_atom_site_label_4
_geom_torsion
N1 C1 C2 C3 -0.6(3)
C1 C2 C3 C4 0.3(3)
C2 C3 C4 C5 0.6(3)
C3 C4 C5 N1 -1.4(3)
C3 C4 C5 N2 178.98(16)
C10 C6 C7 O1 -177.17(17)
N2 C6 C7 O1 0.1(3)
C10 C6 C7 C8 3.0(2)
N2 C6 C7 C8 -179.75(16)
O1 C7 C8 C11 55.0(2)
C6 C7 C8 C11 -125.08(17)
O1 C7 C8 C9 178.96(17)
C6 C7 C8 C9 -1.17(19)
C7 C8 C9 C10 -0.79(19)
C11 C8 C9 C10 122.22(18)
N2 C6 C10 C12 -2.5(3)
C7 C6 C10 C12 174.45(16)
N2 C6 C10 C9 179.48(17)
C7 C6 C10 C9 -3.5(2)
C8 C9 C10 C6 2.7(2)
C8 C9 C10 C12 -175.47(15)
C6 C10 C12 C13 120.9(2)
C9 C10 C12 C13 -61.3(2)
N3 C14 C15 C16 1.6(3)
C14 C15 C16 C17 -0.6(3)
C15 C16 C17 C18 -0.8(3)
C16 C17 C18 N3 1.6(3)
C16 C17 C18 N4 -178.22(19)
C20A C19 C23 C22A 2.5(6)
N4 C19 C23 C22A 170.0(4)
C20 C19 C23 C22A -11.6(5)
C20A C19 C23 C25 -164.9(5)
N4 C19 C23 C25 2.5(3)
C20 C19 C23 C25 -179.1(2)
C20A C19 C23 C22 17.2(5)
N4 C19 C23 C22 -175.4(2)
C20 C19 C23 C22 3.0(3)
C22A C23 C25 C26 72.0(5)
C19 C23 C25 C26 -120.7(2)
C22 C23 C25 C26 57.0(3)
N2 C5 N1 C1 -179.23(15)
C4 C5 N1 C1 1.2(2)
C2 C1 N1 C5 -0.1(3)
N1 C5 N2 C6 5.6(2)
C4 C5 N2 C6 -174.75(16)
C10 C6 N2 C5 -57.4(3)
C7 C6 N2 C5 125.87(19)
N4 C18 N3 C14 179.09(17)
C17 C18 N3 C14 -0.7(3)
C15 C14 N3 C18 -0.9(3)
N3 C18 N4 C19 -5.1(3)
C17 C18 N4 C19 174.75(17)
C20A C19 N4 C18 -136.7(5)
C23 C19 N4 C18 56.6(3)
C20 C19 N4 C18 -121.6(3)
C24 C21 C20 O2 -56.0(5)
C22 C21 C20 O2 -179.9(5)
C24 C21 C20 C19 123.9(3)
C22 C21 C20 C19 0.1(3)
C20A C19 C20 O2 77.4(16)
C23 C19 C20 O2 177.9(4)
N4 C19 C20 O2 -3.5(5)
C20A C19 C20 C21 -102.5(17)
C23 C19 C20 C21 -2.0(3)
N4 C19 C20 C21 176.5(2)
C20 C21 C22 C23 1.6(3)
C24 C21 C22 C23 -121.1(3)
C22A C23 C22 C21 107.2(15)
C19 C23 C22 C21 -3.0(3)
C25 C23 C22 C21 178.9(2)
C23 C19 C20A O2A -172.7(11)
N4 C19 C20A O2A 18.4(13)
C20 C19 C20A O2A -88(2)
C23 C19 C20A C21A 7.2(7)
N4 C19 C20A C21A -161.8(4)
C20 C19 C20A C21A 91.7(17)
C24A C21A C20A O2A 41.8(12)
C22A C21A C20A O2A 167.5(11)
C24A C21A C20A C19 -138.1(6)
C22A C21A C20A C19 -12.3(7)
C19 C23 C22A C21A -10.7(7)
C25 C23 C22A C21A 158.3(4)
C22 C23 C22A C21A -86.1(15)
C24A C21A C22A C23 138.2(5)
C20A C21A C22A C23 13.3(7)
